data_2240335
loop_
_publ_author_name
'Starosta, Wojciech'
'Leciejewicz, Janusz'

_publ_section_title
;
 Crystal structure of
 <i>catena</i>-poly[[[aqualithium(I)]-\m-pyrimidine-2-carboxylato-\k^4^<i>N</i>^1^,<i>O</i>^2^:<i>N</i>^3^,<i>O</i>^2'^]
 hemihydrate]
;
_journal_coeditor_code BG2542
_journal_issue 1
_journal_name_full 'Acta Crystallographica Section E'
_journal_page_first 76
_journal_page_last 78
_journal_paper_doi 10.1107/S2056989014026735
_journal_volume 71
_journal_year 2015
_chemical_formula_iupac '[Li (C5 H3 N2 O2) (H2 O1)], 0.5H2 O'
_chemical_formula_moiety 'C5 H5 Li N2 O3, 0.5H2 O'
_chemical_formula_sum 'C5 H6 Li N2 O3.5'
_chemical_formula_weight 157.06
_chemical_name_systematic
'<i>catena</i>-Poly[[[aqualithium(I)]-\m-pyrimidine-2-carboxylato-\k^4^<i>N</i>^1^,<i>O</i>^2^:<i>N</i>^3^,<i>O</i>^2'^] hemihydrate]'
_space_group_crystal_system monoclinic
_space_group_IT_number 4
_space_group_name_Hall 'P 2yb'
_space_group_name_H-M_alt 'P 1 21 1'
_symmetry_space_group_name_Hall 'P 2yb'
_symmetry_space_group_name_H-M 'P 1 21 1'
_atom_sites_solution_hydrogens mixed
_audit_creation_method SHELXL-2014/7
_cell_angle_alpha 90
_cell_angle_beta 107.771(5)
_cell_angle_gamma 90
_cell_formula_units_Z 8
_cell_length_a 10.4965(5)
_cell_length_b 12.8118(6)
_cell_length_c 10.8810(4)
_cell_measurement_reflns_used 2423
_cell_measurement_temperature 293(2)
_cell_measurement_theta_max 70.6150
_cell_measurement_theta_min 4.3640
_cell_volume 1393.45(11)
_computing_cell_refinement
;
<i>CrysAlis PRO</i> (Agilent, 2014)
;
_computing_data_collection
;
<i>CrysAlis PRO</i> (Agilent, 2014)
;
_computing_data_reduction
;
<i>CrysAlis PRO</i> (Agilent, 2014)
;
_computing_molecular_graphics
;
SHELXL2014 (Sheldrick, 2008)
;
_computing_publication_material
;
SHELXL2014 (Sheldrick, 2008)
;
_computing_structure_refinement
;
SHELXL2014 (Sheldrick, 2008)
;
_computing_structure_solution
;
SHELXS2014 (Sheldrick, 2008)
;
_diffrn_ambient_temperature 293(2)
_diffrn_detector_area_resol_mean 10.4922
_diffrn_measured_fraction_theta_full 0.998
_diffrn_measured_fraction_theta_max 0.987
_diffrn_measurement_device_type 'Agilent CCD Xcalibur Ruby'
_diffrn_measurement_method '\w scans'
_diffrn_radiation_type CuK\a
_diffrn_radiation_wavelength 1.54184
_diffrn_reflns_av_R_equivalents 0.0560
_diffrn_reflns_limit_h_max 12
_diffrn_reflns_limit_h_min -11
_diffrn_reflns_limit_k_max 15
_diffrn_reflns_limit_k_min -15
_diffrn_reflns_limit_l_max 12
_diffrn_reflns_limit_l_min -13
_diffrn_reflns_number 10782
_diffrn_reflns_theta_full 67.684
_diffrn_reflns_theta_max 71.160
_diffrn_reflns_theta_min 4.267
_exptl_absorpt_coefficient_mu 1.073
_exptl_absorpt_correction_T_max 0.952
_exptl_absorpt_correction_T_min 0.894
_exptl_absorpt_correction_type analytical
_exptl_absorpt_process_details
;
[<i>CrysAlis PRO</i> (Agilent, 2014), based on expressions derived by
Clark & Reid (1995)]
;
_exptl_crystal_colour colourless
_exptl_crystal_density_diffrn 1.497
_exptl_crystal_description block
_exptl_crystal_F_000 648
_exptl_crystal_size_max 0.1739
_exptl_crystal_size_mid 0.0774
_exptl_crystal_size_min 0.0544
_refine_diff_density_max 0.353
_refine_diff_density_min -0.232
_refine_ls_extinction_method none
_refine_ls_goodness_of_fit_ref 0.982
_refine_ls_hydrogen_treatment mixed
_refine_ls_matrix_type full
_refine_ls_number_parameters 451
_refine_ls_number_reflns 5237
_refine_ls_number_restraints 20
_refine_ls_restrained_S_all 0.981
_refine_ls_R_factor_all 0.0841
_refine_ls_R_factor_gt 0.0606
_refine_ls_shift/su_max 0.004
_refine_ls_shift/su_mean 0.001
_refine_ls_structure_factor_coef Fsqd
_refine_ls_weighting_details 'w=1/[\s^2^(Fo^2^)+(0.1000P)^2^] where P=(Fo^2^+2Fc^2^)/3'
_refine_ls_weighting_scheme calc
_refine_ls_wR_factor_gt 0.1527
_refine_ls_wR_factor_ref 0.1773
_reflns_number_gt 3736
_reflns_number_total 5237
_reflns_threshold_expression I>2\s(I)
_cod_data_source_file bg2542sup1.cf
_cod_data_source_block I
_cod_database_code 2240335
_cod_database_fobs_code 2240335
_shelx_space_group_comment
;
The symmetry employed for this shelxl refinement is uniquely defined
by the following loop, which should always be used as a source of
symmetry information in preference to the above space-group names.
They are only intended as comments.
;
_shelxl_version_number 2014/6

loop_
_space_group_symop_operation_xyz
'x, y, z'
'-x, y+1/2, -z'

loop_
_atom_site_type_symbol
_atom_site_label
_atom_site_fract_x
_atom_site_fract_y
_atom_site_fract_z
_atom_site_U_iso_or_equiv
_atom_site_adp_type
_atom_site_calc_flag
_atom_site_occupancy
Li Li1 0.5210(11) 0.0381(10) 0.3508(8) 0.054(3) Uani d 1
Li Li2 0.5170(10) -0.0392(9) -0.1441(8) 0.046(2) Uani d 1
Li Li3 0.0814(10) 0.2948(9) 0.8783(8) 0.047(2) Uani d 1
Li Li4 0.0921(9) 0.2019(9) 0.3830(7) 0.043(2) Uani d 1
C C12 0.4379(6) 0.0069(5) 0.0797(5) 0.0384(12) Uani d 1
C C14 0.2428(6) 0.0067(6) -0.0846(6) 0.0529(15) Uani d 1
H H14 0.1963 0.0069 -0.1723 0.064 Uiso calc 1
C C15 0.1725(7) 0.0078(6) 0.0028(6) 0.0530(16) Uani d 1
H H15 0.0795 0.0100 -0.0239 0.064 Uiso calc 1
C C16 0.2446(6) 0.0055(6) 0.1314(6) 0.0489(15) Uani d 1
H H16 0.1994 0.0029 0.1927 0.059 Uiso calc 1
C C17 0.5892(6) 0.0064(5) 0.1248(5) 0.0378(13) Uani d 1
C C22 0.5980(6) -0.0002(5) 0.6247(5) 0.0370(12) Uani d 1
C C24 0.7913(7) 0.0111(6) 0.5742(6) 0.0537(16) Uani d 1
H H24 0.8369 0.0147 0.5132 0.064 Uiso calc 1
C C25 0.8632(7) 0.0101(6) 0.7026(6) 0.0569(16) Uani d 1
H H25 0.9561 0.0141 0.7299 0.068 Uiso calc 1
C C26 0.7921(6) 0.0029(6) 0.7891(5) 0.0503(15) Uani d 1
H H26 0.8387 0.0013 0.8768 0.060 Uiso calc 1
C C27 0.4461(6) -0.0097(5) 0.5817(5) 0.0392(14) Uani d 1
C C32 0.1661(6) 0.2465(4) 0.6557(5) 0.0380(12) Uani d 1
C C34 0.3599(7) 0.2476(7) 0.6072(6) 0.0625(19) Uani d 1
H H34 0.4067 0.2477 0.5471 0.075 Uiso calc 1
C C35 0.4314(7) 0.2511(7) 0.7353(6) 0.0598(18) Uani d 1
H H35 0.5244 0.2529 0.7632 0.072 Uiso calc 1
C C36 0.3584(6) 0.2519(6) 0.8201(5) 0.0530(15) Uani d 1
H H36 0.4038 0.2534 0.9081 0.064 Uiso calc 1
C C37 0.0137(7) 0.2451(5) 0.6084(5) 0.0410(14) Uani d 1
C C42 0.0088(6) 0.2435(5) 1.1091(5) 0.0365(13) Uani d 1
C C44 -0.1857(6) 0.2422(5) 0.9473(5) 0.0472(14) Uani d 1
H H44 -0.2328 0.2457 0.8598 0.057 Uiso calc 1
C C45 -0.2559(7) 0.2292(6) 1.0347(7) 0.0531(16) Uani d 1
H H45 -0.3487 0.2239 1.0082 0.064 Uiso calc 1
C C46 -0.1812(7) 0.2244(6) 1.1641(6) 0.0484(16) Uani d 1
H H46 -0.2253 0.2164 1.2259 0.058 Uiso calc 1
C C47 0.1617(6) 0.2510(5) 1.1531(5) 0.0380(13) Uani d 1
O O1 -0.3233(5) 0.2775(4) 0.5971(5) 0.0595(11) Uani d 1
H H11 -0.240(3) 0.263(5) 0.608(8) 0.071 Uiso d 1
H H12 -0.327(6) 0.3439(15) 0.586(8) 0.071 Uiso d 1
O O2 0.1225(5) 0.9356(4) 0.6054(4) 0.0590(12) Uani d 1
H H21 0.120(6) 0.8692(15) 0.593(8) 0.071 Uiso d 1
H H22 0.205(3) 0.952(5) 0.619(8) 0.071 Uiso d 1
O O11 0.6455(4) 0.0173(4) 0.2421(4) 0.0535(12) Uani d 1
O O12 0.6448(4) -0.0058(4) 0.0388(4) 0.0508(11) Uani d 1
O O13 0.5044(5) 0.1941(4) 0.3601(4) 0.0530(11) Uani d 1
H H131 0.431(3) 0.225(5) 0.3553(17) 0.064 Uiso d 1
H H132 0.563(4) 0.226(5) 0.422(5) 0.064 Uiso d 1
O O21 0.3915(5) -0.0202(4) 0.6665(4) 0.0539(13) Uani d 1
O O22 0.3905(4) -0.0051(4) 0.4616(4) 0.0513(11) Uani d 1
O O23 0.5207(4) -0.1946(4) -0.1316(4) 0.0498(11) Uani d 1
H H231 0.6051(18) -0.207(6) -0.113(5) 0.060 Uiso d 1
H H232 0.487(5) -0.225(5) -0.205(4) 0.060 Uiso d 1
O O31 -0.0433(4) 0.2566(4) 0.6921(4) 0.0510(11) Uani d 1
O O32 -0.0389(4) 0.2317(4) 0.4901(4) 0.0514(11) Uani d 1
O O33 0.0834(5) 0.4508(4) 0.8678(4) 0.0516(12) Uani d 1
H H331 0.166(2) 0.471(5) 0.889(6) 0.062 Uiso d 1
H H332 0.043(5) 0.495(4) 0.811(5) 0.062 Uiso d 1
O O41 0.2199(4) 0.2372(4) 1.2700(3) 0.0458(11) Uani d 1
O O42 0.2119(4) 0.2694(4) 1.0654(4) 0.0468(10) Uani d 1
O O43 0.1100(4) 0.0457(4) 0.3826(4) 0.0518(11) Uani d 1
H H431 0.1952(16) 0.038(6) 0.410(6) 0.062 Uiso d 1
H H432 0.082(5) 0.007(5) 0.434(5) 0.062 Uiso d 1
N N11 0.3768(5) 0.0070(5) 0.1701(4) 0.0422(12) Uani d 1
N N13 0.3764(5) 0.0054(4) -0.0470(4) 0.0439(11) Uani d 1
N N21 0.6594(5) -0.0019(4) 0.7526(4) 0.0445(11) Uani d 1
N N23 0.6582(5) 0.0071(5) 0.5341(4) 0.0476(12) Uani d 1
N N31 0.2263(5) 0.2508(4) 0.7826(4) 0.0429(11) Uani d 1
N N33 0.2279(5) 0.2440(5) 0.5641(5) 0.0505(13) Uani d 1
N N41 -0.0494(5) 0.2310(4) 1.2018(4) 0.0429(12) Uani d 1
N N43 -0.0532(5) 0.2498(4) 0.9838(4) 0.0423(11) Uani d 1

loop_
_atom_site_aniso_label
_atom_site_aniso_U_11
_atom_site_aniso_U_22
_atom_site_aniso_U_33
_atom_site_aniso_U_12
_atom_site_aniso_U_13
_atom_site_aniso_U_23
Li1 0.060(7) 0.078(8) 0.027(5) 0.000(5) 0.020(5) 0.001(4)
Li2 0.046(6) 0.069(7) 0.029(4) 0.001(4) 0.019(4) -0.002(4)
Li3 0.046(6) 0.075(7) 0.025(4) -0.005(5) 0.017(4) -0.005(4)
Li4 0.040(5) 0.064(6) 0.027(4) 0.003(4) 0.010(4) 0.003(4)
C12 0.046(3) 0.042(3) 0.028(2) 0.003(3) 0.013(2) -0.002(2)
C14 0.045(3) 0.076(4) 0.033(3) 0.008(3) 0.005(2) -0.004(3)
C15 0.036(3) 0.080(5) 0.041(3) 0.003(3) 0.009(3) -0.006(3)
C16 0.043(3) 0.069(4) 0.041(3) -0.001(3) 0.022(3) -0.006(3)
C17 0.044(3) 0.047(3) 0.025(2) 0.001(3) 0.014(2) 0.001(2)
C22 0.045(3) 0.046(3) 0.022(2) 0.000(3) 0.014(2) 0.000(2)
C24 0.041(3) 0.081(4) 0.046(3) 0.002(3) 0.023(3) 0.009(3)
C25 0.036(3) 0.087(5) 0.044(3) 0.000(3) 0.007(3) 0.008(3)
C26 0.044(3) 0.072(4) 0.028(3) -0.006(3) 0.002(2) 0.002(3)
C27 0.040(3) 0.053(4) 0.024(3) 0.003(3) 0.009(2) 0.000(2)
C32 0.042(3) 0.047(3) 0.025(2) -0.002(2) 0.011(2) 0.000(2)
C34 0.048(4) 0.106(6) 0.042(3) -0.002(4) 0.025(3) -0.010(3)
C35 0.040(3) 0.090(5) 0.047(3) 0.000(3) 0.009(3) -0.014(3)
C36 0.046(3) 0.080(4) 0.031(2) 0.002(3) 0.007(2) -0.007(3)
C37 0.044(3) 0.054(4) 0.026(3) 0.000(3) 0.013(2) -0.003(2)
C42 0.038(3) 0.045(3) 0.027(2) 0.000(2) 0.010(2) 0.000(2)
C44 0.041(3) 0.065(4) 0.031(3) -0.002(3) 0.005(2) 0.002(3)
C45 0.035(3) 0.074(5) 0.049(3) -0.001(3) 0.012(3) 0.004(3)
C46 0.043(4) 0.072(4) 0.033(3) -0.001(3) 0.015(3) 0.003(3)
C47 0.040(3) 0.048(3) 0.027(2) 0.001(2) 0.011(2) 0.000(2)
O1 0.042(2) 0.076(3) 0.058(3) 0.003(2) 0.012(2) 0.000(2)
O2 0.051(3) 0.080(3) 0.047(2) -0.009(2) 0.017(2) -0.002(2)
O11 0.044(2) 0.085(3) 0.0309(19) -0.003(2) 0.0103(18) -0.006(2)
O12 0.040(2) 0.081(3) 0.0329(19) -0.001(2) 0.0146(17) -0.005(2)
O13 0.055(3) 0.063(3) 0.040(2) 0.002(2) 0.014(2) -0.0012(18)
O21 0.040(2) 0.092(4) 0.031(2) -0.005(2) 0.0123(18) 0.004(2)
O22 0.043(2) 0.080(3) 0.0290(19) -0.004(2) 0.0082(17) 0.0042(19)
O23 0.037(2) 0.081(3) 0.0319(19) 0.001(2) 0.0114(18) -0.0022(19)
O31 0.040(2) 0.080(3) 0.0360(19) -0.006(2) 0.0154(18) -0.006(2)
O32 0.041(2) 0.081(3) 0.0313(19) 0.003(2) 0.0094(17) -0.0048(19)
O33 0.047(3) 0.063(3) 0.044(2) -0.001(2) 0.013(2) 0.0030(19)
O41 0.038(2) 0.071(3) 0.0282(19) 0.001(2) 0.0091(17) 0.0032(18)
O42 0.038(2) 0.073(3) 0.0309(17) -0.001(2) 0.0125(16) 0.0052(18)
O43 0.051(2) 0.066(3) 0.040(2) 0.004(2) 0.017(2) 0.0062(18)
N11 0.043(3) 0.061(3) 0.024(2) -0.004(2) 0.012(2) -0.004(2)
N13 0.044(3) 0.061(3) 0.027(2) 0.002(2) 0.011(2) -0.003(2)
N21 0.040(3) 0.065(3) 0.027(2) -0.004(2) 0.0085(19) 0.000(2)
N23 0.047(3) 0.065(3) 0.032(2) 0.003(3) 0.013(2) 0.002(2)
N31 0.043(3) 0.063(3) 0.023(2) 0.004(2) 0.0103(19) -0.001(2)
N33 0.046(3) 0.079(4) 0.031(2) 0.000(3) 0.017(2) -0.004(2)
N41 0.038(3) 0.066(3) 0.027(2) 0.000(2) 0.014(2) 0.003(2)
N43 0.041(2) 0.058(3) 0.028(2) 0.002(2) 0.011(2) 0.002(2)

loop_
_atom_type_symbol
_atom_type_description
_atom_type_scat_dispersion_real
_atom_type_scat_dispersion_imag
_atom_type_scat_source
C C 0.0181 0.0091 'International Tables Vol C Tables 4.2.6.8 and 6.1.1.4'
Li Li 0.0008 0.0003 'International Tables Vol C Tables 4.2.6.8 and 6.1.1.4'
O O 0.0492 0.0322 'International Tables Vol C Tables 4.2.6.8 and 6.1.1.4'
N N 0.0311 0.0180 'International Tables Vol C Tables 4.2.6.8 and 6.1.1.4'
H H 0.0000 0.0000 'International Tables Vol C Tables 4.2.6.8 and 6.1.1.4'

loop_
_geom_angle_atom_site_label_1
_geom_angle_atom_site_label_2
_geom_angle_atom_site_label_3
_geom_angle_site_symmetry_1
_geom_angle_site_symmetry_3
_geom_angle
O13 Li1 O11 . . 103.9(5)
O13 Li1 N23 . . 100.6(5)
O11 Li1 N23 . . 98.7(5)
O13 Li1 N11 . . 100.7(5)
O11 Li1 N11 . . 80.8(4)
N23 Li1 N11 . . 158.2(7)
O13 Li1 O22 . . 98.5(5)
O11 Li1 O22 . . 157.6(7)
N23 Li1 O22 . . 77.9(3)
N11 Li1 O22 . . 94.3(5)
O23 Li2 O12 . . 98.4(5)
O23 Li2 O21 . 1_554 100.1(5)
O12 Li2 O21 . 1_554 161.4(7)
O23 Li2 N13 . . 103.6(5)
O12 Li2 N13 . . 79.2(3)
O21 Li2 N13 1_554 . 97.7(4)
O23 Li2 N21 . 1_554 104.6(5)
O12 Li2 N21 . 1_554 96.0(4)
O21 Li2 N21 1_554 1_554 78.0(3)
N13 Li2 N21 . 1_554 151.8(6)
O33 Li3 O31 . . 101.0(5)
O33 Li3 O42 . . 101.2(5)
O31 Li3 O42 . . 157.6(7)
O33 Li3 N43 . . 108.5(5)
O31 Li3 N43 . . 97.7(4)
O42 Li3 N43 . . 77.4(3)
O33 Li3 N31 . . 102.2(5)
O31 Li3 N31 . . 78.4(3)
O42 Li3 N31 . . 94.6(4)
N43 Li3 N31 . . 149.2(6)
O43 Li4 O32 . . 105.1(5)
O43 Li4 N41 . 1_554 102.4(5)
O32 Li4 N41 . 1_554 95.4(4)
O43 Li4 N33 . . 102.6(5)
O32 Li4 N33 . . 78.8(3)
N41 Li4 N33 1_554 . 155.0(7)
O43 Li4 O41 . 1_554 97.7(4)
O32 Li4 O41 . 1_554 157.1(6)
N41 Li4 O41 1_554 1_554 79.1(3)
N33 Li4 O41 . 1_554 96.9(4)
N11 C12 N13 . . 125.1(6)
N11 C12 C17 . . 117.2(5)
N13 C12 C17 . . 117.7(5)
N13 C14 C15 . . 121.7(5)
N13 C14 H14 . . 119.1
C15 C14 H14 . . 119.1
C14 C15 C16 . . 117.4(6)
C14 C15 H15 . . 121.3
C16 C15 H15 . . 121.3
N11 C16 C15 . . 121.6(5)
N11 C16 H16 . . 119.2
C15 C16 H16 . . 119.2
O11 C17 O12 . . 126.7(6)
O11 C17 C12 . . 117.2(5)
O12 C17 C12 . . 116.1(5)
N23 C22 N21 . . 125.7(5)
N23 C22 C27 . . 117.9(4)
N21 C22 C27 . . 116.4(4)
N23 C24 C25 . . 122.0(5)
N23 C24 H24 . . 119.0
C25 C24 H24 . . 119.0
C26 C25 C24 . . 117.0(6)
C26 C25 H25 . . 121.5
C24 C25 H25 . . 121.5
N21 C26 C25 . . 122.6(5)
N21 C26 H26 . . 118.7
C25 C26 H26 . . 118.7
O21 C27 O22 . . 127.4(6)
O21 C27 C22 . . 117.4(5)
O22 C27 C22 . . 115.2(5)
N31 C32 N33 . . 125.8(5)
N31 C32 C37 . . 117.9(5)
N33 C32 C37 . . 116.3(5)
N33 C34 C35 . . 123.6(5)
N33 C34 H34 . . 118.2
C35 C34 H34 . . 118.2
C34 C35 C36 . . 116.2(6)
C34 C35 H35 . . 121.9
C36 C35 H35 . . 121.9
N31 C36 C35 . . 122.9(5)
N31 C36 H36 . . 118.6
C35 C36 H36 . . 118.6
O31 C37 O32 . . 127.7(6)
O31 C37 C32 . . 116.3(5)
O32 C37 C32 . . 116.0(5)
N43 C42 N41 . . 126.2(6)
N43 C42 C47 . . 117.3(5)
N41 C42 C47 . . 116.6(5)
N43 C44 C45 . . 122.2(5)
N43 C44 H44 . . 118.9
C45 C44 H44 . . 118.9
C44 C45 C46 . . 116.8(6)
C44 C45 H45 . . 121.6
C46 C45 H45 . . 121.6
N41 C46 C45 . . 121.7(6)
N41 C46 H46 . . 119.1
C45 C46 H46 . . 119.1
O42 C47 O41 . . 128.3(6)
O42 C47 C42 . . 114.8(5)
O41 C47 C42 . . 116.8(5)
H11 O1 H12 . . 104(2)
H21 O2 H22 . . 104(2)
C17 O11 Li1 . . 115.2(5)
C17 O12 Li2 . . 115.4(5)
Li1 O13 H131 . . 123(4)
Li1 O13 H132 . . 117(4)
H131 O13 H132 . . 104(2)
C27 O21 Li2 . 1_556 116.9(5)
C27 O22 Li1 . . 114.9(5)
Li2 O23 H231 . . 101(5)
Li2 O23 H232 . . 113(5)
H231 O23 H232 . . 104(2)
C37 O31 Li3 . . 115.8(5)
C37 O32 Li4 . . 116.1(5)
Li3 O33 H331 . . 108(4)
Li3 O33 H332 . . 134(5)
H331 O33 H332 . . 104(2)
C47 O41 Li4 . 1_556 115.0(5)
C47 O42 Li3 . . 117.9(4)
Li4 O43 H431 . . 102(5)
Li4 O43 H432 . . 121(5)
H431 O43 H432 . . 103(2)
C16 N11 C12 . . 117.5(5)
C16 N11 Li1 . . 132.9(5)
C12 N11 Li1 . . 108.5(5)
C12 N13 C14 . . 116.6(5)
C12 N13 Li2 . . 109.0(5)
C14 N13 Li2 . . 132.1(5)
C26 N21 C22 . . 115.9(5)
C26 N21 Li2 . 1_556 132.6(4)
C22 N21 Li2 . 1_556 110.5(5)
C24 N23 C22 . . 116.7(5)
C24 N23 Li1 . . 130.3(5)
C22 N23 Li1 . . 111.9(5)
C36 N31 C32 . . 116.2(5)
C36 N31 Li3 . . 132.4(4)
C32 N31 Li3 . . 109.2(4)
C34 N33 C32 . . 115.3(5)
C34 N33 Li4 . . 132.3(5)
C32 N33 Li4 . . 110.9(4)
C46 N41 C42 . . 116.7(5)
C46 N41 Li4 . 1_556 130.7(5)
C42 N41 Li4 . 1_556 111.9(5)
C42 N43 C44 . . 116.5(5)
C42 N43 Li3 . . 111.7(5)
C44 N43 Li3 . . 131.1(4)

loop_
_geom_bond_atom_site_label_1
_geom_bond_atom_site_label_2
_geom_bond_site_symmetry_2
_geom_bond_distance
_geom_bond_publ_flag
Li1 O13 . 2.012(14) y
Li1 O11 . 2.030(10) y
Li1 N23 . 2.111(11) y
Li1 N11 . 2.121(11) y
Li1 O22 . 2.154(10) y
Li2 O23 . 1.996(12) y
Li2 O12 . 2.077(10) y
Li2 O21 1_554 2.094(10) y
Li2 N13 . 2.138(9) y
Li2 N21 1_554 2.180(9) y
Li3 O33 . 2.002(13) y
Li3 O31 . 2.107(10) y
Li3 O42 . 2.103(10) y
Li3 N43 . 2.154(9) y
Li3 N31 . 2.164(9) y
Li4 O43 . 2.010(12) y
Li4 O32 . 2.092(9) y
Li4 N41 1_554 2.107(10) y
Li4 N33 . 2.120(10) y
Li4 O41 1_554 2.126(9) y
C12 N11 . 1.327(8) ?
C12 N13 . 1.332(7) ?
C12 C17 . 1.512(8) ?
C14 N13 . 1.336(8) ?
C14 C15 . 1.370(9) ?
C14 H14 . 0.9300 ?
C15 C16 . 1.372(9) ?
C15 H15 . 0.9300 ?
C16 N11 . 1.322(8) ?
C16 H16 . 0.9300 ?
C17 O11 . 1.240(7) ?
C17 O12 . 1.255(7) ?
C22 N23 . 1.327(7) ?
C22 N21 . 1.343(7) ?
C22 C27 . 1.523(8) ?
C24 N23 . 1.332(8) ?
C24 C25 . 1.371(9) ?
C24 H24 . 0.9300 ?
C25 C26 . 1.371(9) ?
C25 H25 . 0.9300 ?
C26 N21 . 1.328(8) ?
C26 H26 . 0.9300 ?
C27 O21 . 1.233(7) ?
C27 O22 . 1.260(7) ?
C32 N31 . 1.333(7) ?
C32 N33 . 1.345(7) ?
C32 C37 . 1.524(9) ?
C34 N33 . 1.321(9) ?
C34 C35 . 1.368(9) ?
C34 H34 . 0.9300 ?
C35 C36 . 1.367(9) ?
C35 H35 . 0.9300 ?
C36 N31 . 1.321(8) ?
C36 H36 . 0.9300 ?
C37 O31 . 1.242(8) ?
C37 O32 . 1.248(7) ?
C42 N43 . 1.322(7) ?
C42 N41 . 1.339(8) ?
C42 C47 . 1.531(8) ?
C44 N43 . 1.328(8) ?
C44 C45 . 1.379(9) ?
C44 H44 . 0.9300 ?
C45 C46 . 1.389(9) ?
C45 H45 . 0.9300 ?
C46 N41 . 1.321(8) ?
C46 H46 . 0.9300 ?
C47 O42 . 1.246(7) ?
C47 O41 . 1.244(7) ?
O1 H11 . 0.861(15) ?
O1 H12 . 0.859(15) ?
O2 H21 . 0.861(15) ?
O2 H22 . 0.857(15) ?
O13 H131 . 0.857(14) ?
O13 H132 . 0.864(15) ?
O21 Li2 1_556 2.094(10) ?
O23 H231 . 0.861(14) ?
O23 H232 . 0.857(15) ?
O33 H331 . 0.863(15) ?
O33 H332 . 0.854(15) ?
O41 Li4 1_556 2.126(9) ?
O43 H431 . 0.858(15) ?
O43 H432 . 0.862(14) ?
N21 Li2 1_556 2.180(9) ?
N41 Li4 1_556 2.107(10) ?

loop_
_geom_hbond_atom_site_label_D
_geom_hbond_atom_site_label_H
_geom_hbond_atom_site_label_A
_geom_hbond_site_symmetry_A
_geom_hbond_distance_DH
_geom_hbond_distance_HA
_geom_hbond_distance_DA
_geom_hbond_angle_DHA
O1 H11 O31 . 0.861(15) 1.99(3) 2.814(7) 159(8)
O1 H12 O22 2_556 0.859(15) 2.06(2) 2.897(8) 164(6)
O2 H21 O32 2_556 0.861(15) 2.04(3) 2.849(7) 155(7)
O2 H22 O21 1_565 0.857(15) 1.902(18) 2.755(7) 174(8)
O13 H131 O41 1_554 0.857(14) 2.13(3) 2.898(6) 149(4)
O13 H132 O1 1_655 0.864(15) 2.02(3) 2.867(6) 165(7)
O23 H232 O13 2_645 0.857(15) 2.01(3) 2.807(6) 154(5)
O33 H331 O12 2_656 0.863(15) 1.925(17) 2.777(7) 169(6)
O33 H332 O43 2_556 0.854(15) 2.31(3) 3.106(6) 154(6)
O43 H431 O22 . 0.858(15) 2.03(2) 2.879(6) 170(7)
O43 H432 O2 1_545 0.862(14) 2.00(4) 2.773(6) 148(5)
O23 H231 O42 2_646 0.861(14) 1.855(15) 2.715(6) 177(5)
